data_2229862
loop_
_publ_author_name
'Shakuntala, K.'
'Foro, Sabine'
'Gowda, B. Thimme'

_publ_section_title
;
 4-Chloro-<i>N</i>-(2-chlorophenyl)benzenesulfonamide
;
_journal_coeditor_code TK2731
_journal_issue 4
_journal_name_full 'Acta Crystallographica Section E'
_journal_page_first o988
_journal_paper_doi 10.1107/S1600536811010828
_journal_volume 67
_journal_year 2011
_chemical_formula_iupac 'C12 H9 Cl2 N O2 S'
_chemical_formula_moiety 'C12 H9 Cl2 N O2 S'
_chemical_formula_sum 'C12 H9 Cl2 N O2 S'
_chemical_formula_weight 302.16
_chemical_name_systematic
;
4-Chloro-<i>N</i>-(2-chlorophenyl)benzenesulfonamide
;
_space_group_IT_number 15
_symmetry_cell_setting monoclinic
_symmetry_space_group_name_Hall '-C 2yc'
_symmetry_space_group_name_H-M 'C 1 2/c 1'
_atom_sites_solution_hydrogens geom
_atom_sites_solution_primary direct
_atom_sites_solution_secondary difmap
_audit_creation_method SHELXL-97
_cell_angle_alpha 90.00
_cell_angle_beta 111.410(10)
_cell_angle_gamma 90.00
_cell_formula_units_Z 8
_cell_length_a 14.950(2)
_cell_length_b 12.888(2)
_cell_length_c 14.568(2)
_cell_measurement_reflns_used 2370
_cell_measurement_temperature 293(2)
_cell_measurement_theta_max 27.73
_cell_measurement_theta_min 2.75
_cell_volume 2613.2(7)
_computing_cell_refinement
;
CrysAlis RED (Oxford Diffraction, 2009)
;
_computing_data_collection
;
CrysAlis CCD (Oxford Diffraction, 2009)
;
_computing_data_reduction
;
CrysAlis RED (Oxford Diffraction, 2009)
;
_computing_molecular_graphics 'PLATON (Spek, 2009)'
_computing_publication_material 'SHELXL97 (Sheldrick, 2008)'
_computing_structure_refinement 'SHELXL97 (Sheldrick, 2008)'
_computing_structure_solution 'SHELXS97 (Sheldrick, 2008)'
_diffrn_ambient_temperature 293(2)
_diffrn_measured_fraction_theta_full 0.996
_diffrn_measured_fraction_theta_max 0.996
_diffrn_measurement_device_type
;
Oxford Diffraction Xcalibur diffractometer
with Sapphire CCD
;
_diffrn_measurement_method
;
Rotation method data acquisition using omega and phi scans.
;
_diffrn_radiation_monochromator graphite
_diffrn_radiation_source 'fine-focus sealed tube'
_diffrn_radiation_type MoK\a
_diffrn_radiation_wavelength 0.71073
_diffrn_reflns_av_R_equivalents 0.0206
_diffrn_reflns_av_sigmaI/netI 0.0224
_diffrn_reflns_limit_h_max 13
_diffrn_reflns_limit_h_min -18
_diffrn_reflns_limit_k_max 9
_diffrn_reflns_limit_k_min -16
_diffrn_reflns_limit_l_max 18
_diffrn_reflns_limit_l_min -18
_diffrn_reflns_number 5453
_diffrn_reflns_theta_full 26.37
_diffrn_reflns_theta_max 26.37
_diffrn_reflns_theta_min 2.92
_diffrn_standards_decay_% 0
_exptl_absorpt_coefficient_mu 0.648
_exptl_absorpt_correction_T_max 0.8195
_exptl_absorpt_correction_T_min 0.7636
_exptl_absorpt_correction_type multi-scan
_exptl_absorpt_process_details
;
(CrysAlis RED; Oxford Diffraction, 2009)
;
_exptl_crystal_colour colourless
_exptl_crystal_density_diffrn 1.536
_exptl_crystal_density_method 'not measured'
_exptl_crystal_description prism
_exptl_crystal_F_000 1232
_exptl_crystal_size_max 0.44
_exptl_crystal_size_mid 0.42
_exptl_crystal_size_min 0.32
_refine_diff_density_max 0.376
_refine_diff_density_min -0.381
_refine_ls_extinction_method none
_refine_ls_goodness_of_fit_ref 1.031
_refine_ls_hydrogen_treatment mixed
_refine_ls_matrix_type full
_refine_ls_number_parameters 166
_refine_ls_number_reflns 2671
_refine_ls_number_restraints 1
_refine_ls_restrained_S_all 1.032
_refine_ls_R_factor_all 0.0591
_refine_ls_R_factor_gt 0.0419
_refine_ls_shift/su_max 0.000
_refine_ls_shift/su_mean 0.000
_refine_ls_structure_factor_coef Fsqd
_refine_ls_weighting_details 'calc w=1/[\s^2^(Fo^2^)+(0.0576P)^2^+2.4691P] where P=(Fo^2^+2Fc^2^)/3'
_refine_ls_weighting_scheme calc
_refine_ls_wR_factor_gt 0.1066
_refine_ls_wR_factor_ref 0.1156
_reflns_number_gt 2049
_reflns_number_total 2671
_reflns_threshold_expression >2sigma(I)
_cod_data_source_file tk2731.cif
_cod_data_source_block I
_cod_original_cell_volume 2613.2(6)
_cod_original_sg_symbol_H-M 'C 2/c'
_cod_database_code 2229862
_cod_database_fobs_code 2229862

loop_
_symmetry_equiv_pos_as_xyz
'x, y, z'
'-x, y, -z+1/2'
'x+1/2, y+1/2, z'
'-x+1/2, y+1/2, -z+1/2'
'-x, -y, -z'
'x, -y, z-1/2'
'-x+1/2, -y+1/2, -z'
'x+1/2, -y+1/2, z-1/2'

loop_
_atom_site_type_symbol
_atom_site_label
_atom_site_fract_x
_atom_site_fract_y
_atom_site_fract_z
_atom_site_U_iso_or_equiv
_atom_site_adp_type
_atom_site_calc_flag
_atom_site_refinement_flags
_atom_site_occupancy
_atom_site_disorder_assembly
_atom_site_disorder_group
C C1 0.47546(14) 0.24207(18) 0.44604(15) 0.0382(5) Uani d . 1 . .
C C2 0.45846(18) 0.3414(2) 0.4102(2) 0.0552(6) Uani d . 1 . .
H H2 0.4028 0.3758 0.4071 0.066 Uiso calc R 1 . .
C C3 0.5242(2) 0.3898(2) 0.3789(2) 0.0636(7) Uani d . 1 . .
H H3 0.5138 0.4574 0.3549 0.076 Uiso calc R 1 . .
C C4 0.60507(18) 0.3372(2) 0.38344(18) 0.0538(6) Uani d . 1 . .
C C5 0.62200(18) 0.2385(2) 0.4181(2) 0.0547(6) Uani d . 1 . .
H H5 0.6773 0.2040 0.4202 0.066 Uiso calc R 1 . .
C C6 0.55683(16) 0.18986(19) 0.45023(19) 0.0473(6) Uani d . 1 . .
H H6 0.5678 0.1224 0.4745 0.057 Uiso calc R 1 . .
C C7 0.28930(15) 0.11084(18) 0.30448(17) 0.0418(5) Uani d . 1 . .
C C8 0.20809(17) 0.12287(19) 0.21954(17) 0.0453(5) Uani d . 1 . .
C C9 0.1974(2) 0.0696(2) 0.13415(19) 0.0575(7) Uani d . 1 . .
H H9 0.1418 0.0782 0.0787 0.069 Uiso calc R 1 . .
C C10 0.2680(2) 0.0043(2) 0.1304(2) 0.0650(8) Uani d . 1 . .
H H10 0.2613 -0.0308 0.0725 0.078 Uiso calc R 1 . .
C C11 0.3492(2) -0.0086(2) 0.2135(2) 0.0616(7) Uani d . 1 . .
H H11 0.3977 -0.0526 0.2113 0.074 Uiso calc R 1 . .
C C12 0.35983(18) 0.0428(2) 0.3001(2) 0.0531(6) Uani d . 1 . .
H H12 0.4146 0.0317 0.3559 0.064 Uiso calc R 1 . .
N N1 0.29597(13) 0.16494(18) 0.39002(15) 0.0509(5) Uani d D 1 . .
H H1N 0.2514(16) 0.199(2) 0.392(2) 0.061 Uiso d D 1 . .
O O1 0.43100(13) 0.08327(17) 0.52862(14) 0.0651(5) Uani d . 1 . .
O O2 0.36333(12) 0.25214(19) 0.54668(13) 0.0696(6) Uani d . 1 . .
Cl Cl1 0.68971(6) 0.39830(8) 0.34678(7) 0.0926(3) Uani d . 1 . .
Cl Cl2 0.11621(5) 0.20293(8) 0.22150(6) 0.0787(3) Uani d . 1 . .
S S1 0.39197(4) 0.18111(5) 0.48790(4) 0.04654(19) Uani d . 1 . .

loop_
_atom_site_aniso_label
_atom_site_aniso_U_11
_atom_site_aniso_U_22
_atom_site_aniso_U_33
_atom_site_aniso_U_12
_atom_site_aniso_U_13
_atom_site_aniso_U_23
C1 0.0337(10) 0.0455(12) 0.0368(10) 0.0025(9) 0.0147(8) -0.0003(9)
C2 0.0461(13) 0.0534(15) 0.0642(16) 0.0149(12) 0.0178(12) 0.0087(13)
C3 0.0659(17) 0.0492(16) 0.0667(17) 0.0025(13) 0.0134(14) 0.0208(13)
C4 0.0533(14) 0.0599(16) 0.0506(14) -0.0160(12) 0.0220(11) 0.0032(12)
C5 0.0455(13) 0.0527(15) 0.0770(17) -0.0031(11) 0.0357(13) -0.0058(13)
C6 0.0410(12) 0.0394(12) 0.0684(15) 0.0019(10) 0.0280(11) 0.0019(11)
C7 0.0399(11) 0.0424(12) 0.0509(13) -0.0072(9) 0.0258(10) -0.0039(10)
C8 0.0481(12) 0.0448(13) 0.0493(13) -0.0039(10) 0.0254(10) 0.0020(11)
C9 0.0653(16) 0.0621(17) 0.0493(14) -0.0150(14) 0.0258(12) -0.0041(13)
C10 0.084(2) 0.0568(16) 0.0720(18) -0.0214(15) 0.0499(17) -0.0228(14)
C11 0.0672(17) 0.0485(15) 0.086(2) -0.0042(13) 0.0478(16) -0.0142(14)
C12 0.0469(13) 0.0514(15) 0.0688(16) -0.0006(11) 0.0303(12) -0.0044(13)
N1 0.0315(9) 0.0706(14) 0.0533(11) 0.0050(9) 0.0188(9) -0.0145(11)
O1 0.0529(10) 0.0805(14) 0.0681(12) 0.0049(10) 0.0293(9) 0.0315(11)
O2 0.0449(9) 0.1162(18) 0.0546(10) -0.0005(10) 0.0264(8) -0.0272(11)
Cl1 0.0793(5) 0.1133(7) 0.0893(6) -0.0409(5) 0.0355(5) 0.0226(5)
Cl2 0.0598(4) 0.1065(7) 0.0623(4) 0.0306(4) 0.0135(3) -0.0056(4)
S1 0.0338(3) 0.0699(4) 0.0412(3) 0.0022(3) 0.0200(2) 0.0005(3)

loop_
_atom_type_symbol
_atom_type_description
_atom_type_scat_dispersion_real
_atom_type_scat_dispersion_imag
_atom_type_scat_source
C C 0.0033 0.0016 'International Tables Vol C Tables 4.2.6.8 and 6.1.1.4'
H H 0.0000 0.0000 'International Tables Vol C Tables 4.2.6.8 and 6.1.1.4'
O O 0.0106 0.0060 'International Tables Vol C Tables 4.2.6.8 and 6.1.1.4'
N N 0.0061 0.0033 'International Tables Vol C Tables 4.2.6.8 and 6.1.1.4'
Cl Cl 0.1484 0.1585 'International Tables Vol C Tables 4.2.6.8 and 6.1.1.4'
S S 0.1246 0.1234 'International Tables Vol C Tables 4.2.6.8 and 6.1.1.4'

loop_
_geom_angle_atom_site_label_1
_geom_angle_atom_site_label_2
_geom_angle_atom_site_label_3
_geom_angle_site_symmetry_1
_geom_angle_site_symmetry_3
_geom_angle
_geom_angle_publ_flag
C2 C1 C6 . . 120.9(2) ?
C2 C1 S1 . . 119.47(17) ?
C6 C1 S1 . . 119.66(18) ?
C1 C2 C3 . . 119.6(2) ?
C1 C2 H2 . . 120.2 ?
C3 C2 H2 . . 120.2 ?
C4 C3 C2 . . 119.0(2) ?
C4 C3 H3 . . 120.5 ?
C2 C3 H3 . . 120.5 ?
C5 C4 C3 . . 121.6(2) ?
C5 C4 Cl1 . . 118.9(2) ?
C3 C4 Cl1 . . 119.5(2) ?
C4 C5 C6 . . 119.6(2) ?
C4 C5 H5 . . 120.2 ?
C6 C5 H5 . . 120.2 ?
C1 C6 C5 . . 119.2(2) ?
C1 C6 H6 . . 120.4 ?
C5 C6 H6 . . 120.4 ?
C8 C7 C12 . . 117.4(2) ?
C8 C7 N1 . . 119.5(2) ?
C12 C7 N1 . . 123.1(2) ?
C9 C8 C7 . . 121.6(2) ?
C9 C8 Cl2 . . 118.8(2) ?
C7 C8 Cl2 . . 119.58(18) ?
C10 C9 C8 . . 120.4(3) ?
C10 C9 H9 . . 119.8 ?
C8 C9 H9 . . 119.8 ?
C9 C10 C11 . . 119.0(3) ?
C9 C10 H10 . . 120.5 ?
C11 C10 H10 . . 120.5 ?
C10 C11 C12 . . 121.1(3) ?
C10 C11 H11 . . 119.5 ?
C12 C11 H11 . . 119.5 ?
C11 C12 C7 . . 120.5(3) ?
C11 C12 H12 . . 119.7 ?
C7 C12 H12 . . 119.7 ?
C7 N1 S1 . . 126.74(16) ?
C7 N1 H1N . . 121(2) ?
S1 N1 H1N . . 112(2) ?
O2 S1 O1 . . 119.12(13) ?
O2 S1 N1 . . 104.32(10) ?
O1 S1 N1 . . 110.37(13) ?
O2 S1 C1 . . 109.18(12) ?
O1 S1 C1 . . 107.73(10) ?
N1 S1 C1 . . 105.30(10) ?

loop_
_geom_bond_atom_site_label_1
_geom_bond_atom_site_label_2
_geom_bond_site_symmetry_2
_geom_bond_distance
_geom_bond_publ_flag
C1 C2 . 1.371(3) ?
C1 C6 . 1.372(3) ?
C1 S1 . 1.761(2) ?
C2 C3 . 1.375(4) ?
C2 H2 . 0.9300 ?
C3 C4 . 1.367(4) ?
C3 H3 . 0.9300 ?
C4 C5 . 1.357(4) ?
C4 Cl1 . 1.732(2) ?
C5 C6 . 1.376(3) ?
C5 H5 . 0.9300 ?
C6 H6 . 0.9300 ?
C7 C8 . 1.390(3) ?
C7 C12 . 1.391(3) ?
C7 N1 . 1.399(3) ?
C8 C9 . 1.378(3) ?
C8 Cl2 . 1.727(2) ?
C9 C10 . 1.367(4) ?
C9 H9 . 0.9300 ?
C10 C11 . 1.376(4) ?
C10 H10 . 0.9300 ?
C11 C12 . 1.381(4) ?
C11 H11 . 0.9300 ?
C12 H12 . 0.9300 ?
N1 S1 . 1.625(2) ?
N1 H1N . 0.807(17) ?
O1 S1 . 1.425(2) ?
O2 S1 . 1.4221(19) ?

loop_
_geom_hbond_atom_site_label_D
_geom_hbond_atom_site_label_H
_geom_hbond_atom_site_label_A
_geom_hbond_site_symmetry_A
_geom_hbond_distance_DH
_geom_hbond_distance_HA
_geom_hbond_distance_DA
_geom_hbond_angle_DHA
N1 H1N O2 7_556 0.807(17) 2.29(2) 3.044(2) 155(3)
N1 H1N Cl2 . 0.807(17) 2.57(3) 2.945(2) 110(2)

loop_
_geom_torsion_atom_site_label_1
_geom_torsion_atom_site_label_2
_geom_torsion_atom_site_label_3
_geom_torsion_atom_site_label_4
_geom_torsion_site_symmetry_1
_geom_torsion_site_symmetry_2
_geom_torsion_site_symmetry_3
_geom_torsion_site_symmetry_4
_geom_torsion
_geom_torsion_publ_flag
C6 C1 C2 C3 . . . . -0.6(4) ?
S1 C1 C2 C3 . . . . 179.0(2) ?
C1 C2 C3 C4 . . . . 0.5(4) ?
C2 C3 C4 C5 . . . . -0.1(4) ?
C2 C3 C4 Cl1 . . . . -178.6(2) ?
C3 C4 C5 C6 . . . . -0.4(4) ?
Cl1 C4 C5 C6 . . . . 178.1(2) ?
C2 C1 C6 C5 . . . . 0.2(4) ?
S1 C1 C6 C5 . . . . -179.4(2) ?
C4 C5 C6 C1 . . . . 0.3(4) ?
C12 C7 C8 C9 . . . . 0.1(3) ?
N1 C7 C8 C9 . . . . -178.7(2) ?
C12 C7 C8 Cl2 . . . . 177.84(18) ?
N1 C7 C8 Cl2 . . . . -0.9(3) ?
C7 C8 C9 C10 . . . . -1.2(4) ?
Cl2 C8 C9 C10 . . . . -179.0(2) ?
C8 C9 C10 C11 . . . . 1.0(4) ?
C9 C10 C11 C12 . . . . 0.4(4) ?
C10 C11 C12 C7 . . . . -1.5(4) ?
C8 C7 C12 C11 . . . . 1.3(3) ?
N1 C7 C12 C11 . . . . 179.9(2) ?
C8 C7 N1 S1 . . . . -165.93(19) ?
C12 C7 N1 S1 . . . . 15.4(4) ?
C7 N1 S1 O2 . . . . 172.5(2) ?
C7 N1 S1 O1 . . . . -58.4(2) ?
C7 N1 S1 C1 . . . . 57.6(2) ?
C2 C1 S1 O2 . . . . -44.3(2) ?
C6 C1 S1 O2 . . . . 135.3(2) ?
C2 C1 S1 O1 . . . . -175.0(2) ?
C6 C1 S1 O1 . . . . 4.6(2) ?
C2 C1 S1 N1 . . . . 67.2(2) ?
C6 C1 S1 N1 . . . . -113.2(2) ?

loop_
_cod_related_entry_id
_cod_related_entry_database
_cod_related_entry_code
1 ChemSpider 670235
